data_2009683
loop_
_publ_author_name
'Burns, P.C.'
'Hawthorne, F.C.'

_publ_section_title
;
Refinement of the Structure of Hilgardite-1A
;
_journal_name_full 'Acta Crystallographica Section C'
_journal_page_first 653
_journal_page_last 655
_journal_volume 50
_journal_year 1994
_chemical_formula_sum 'B5 Ca2 Cl H2 O10'
_chemical_formula_weight 331.67
_space_group_IT_number 1
_space_group_name_Hall 'P 1'
_space_group_name_H-M_alt 'P 1'
_symmetry_cell_setting triclinic
_symmetry_space_group_name_Hall 'P 1'
_symmetry_space_group_name_H-M 'P 1'
_cell_angle_alpha 61.600(10)
_cell_angle_beta 118.720(10)
_cell_angle_gamma 105.860(10)
_cell_formula_units_Z 1
_cell_length_a 6.4520(10)
_cell_length_b 6.5590(10)
_cell_length_c 6.2860(10)
_cell_measurement_temperature 297
_cell_volume 204.90(6)
_exptl_crystal_density_diffrn 2.688
_refine_ls_R_factor_obs 0.019
_refine_ls_wR_factor_obs 0.025
_cod_depositor_comments
;
 Adding the _atom_site_type_symbol data item.

 Antanas Vaitkus,
 2017-01-30
;
_cod_original_formula_sum 'B5 Ca2 Cl1 H2 O10'
_cod_database_code 2009683

loop_
_symmetry_equiv_pos_as_xyz
x,y,z

loop_
_atom_site_label
_atom_site_type_symbol
_atom_site_fract_x
_atom_site_fract_y
_atom_site_fract_z
_atom_site_U_iso_or_equiv
Ca(1) Ca .0 .0 .0 .0088(2)
Ca(2) Ca .45240(10) .54840(10) .10990(10) .0099(2)
B(1) B .4741(4) .8707(4) .4713(4) .0047(9)
B(2) B .3306(4) .0909(4) .6016(4) .0050(9)
B(3) B .5515(4) .0245(4) .0713(5) .0062(9)
B(4) B .8823(4) .0030(4) .4837(5) .0074(10)
B(5) B .4476(4) .4211(4) .7138(5) .0072(10)
OW(1) O .8862(4) .5813(4) .2218(4) .0213(9)
O(2) O .4477(3) .6424(3) .6750(3) .0091(7)
O(3) O .7221(3) .9630(3) .5849(3) .0080(7)
O(4) O .4205(3) .8525(3) .2258(3) .0062(6)
O(5) O .3081(3) .0276(3) .4028(3) .0066(7)
O(6) O .1080(3) .0518(3) .6372(3) .0096(7)
O(7) O .3946(3) .3499(3) .5194(3) .0087(7)
O(8) O .5119(3) .9652(3) .8620(3) .0062(7)
O(9) O .8105(3) .0102(3) .2380(3) .0092(7)
O(10) O .4851(3) .2634(3) .9706(3) .0079(7)
Cl Cl .97960(10) .47300(10) .81210(10) .0155(2)
H(1) H .926(7) .477(5) .180(8) .0200
H(2) H .982(6) .557(7) .410(3) .0200

loop_
_geom_bond_atom_site_label_1
_geom_bond_atom_site_label_2
_geom_bond_site_symmetry_1
_geom_bond_site_symmetry_2
_geom_bond_distance
_geom_bond_publ_flag
B(1) O(2) . . 1.469(3) yes
B(1) O(3) . . 1.490(3) yes
B(1) O(4) . . 1.468(4) yes
B(1) O(5) . 1_565 1.459(4) yes
B(2) O(5) . . 1.429(4) yes
B(2) O(6) . . 1.494(4) yes
B(2) O(7) . . 1.519(3) yes
B(2) O(8) . 1_545 1.460(2) yes
B(3) O(9) . . 1.486(3) yes
B(3) O(4) . 1_545 1.468(3) yes
B(3) O(8) . 1_544 1.434(4) yes
B(3) O(10) . 1_554 1.484(4) yes
B(4) O(9) . . 1.363(4) yes
B(4) O(3) . 1_545 1.367(4) yes
B(4) O(6) . 1_655 1.357(3) yes
B(5) O(2) . . 1.352(4) yes
B(5) O(7) . . 1.373(4) yes
B(5) O(10) . . 1.381(3) yes
Ca(1) O(5) . . 2.408(2) yes
Ca(1) OW(1) . 1_445 2.503(2) yes
Ca(1) O(3) . 1_444 2.439(2) yes
Ca(1) O(4) . 1_545 2.596(2) yes
Ca(1) O(6) . 1_554 2.542(3) yes
Ca(1) O(8) . 1_444 2.809(2) yes
Ca(1) O(9) . 1_455 2.374(3) yes
Ca(1) Cl . 1_454 2.7610(10) yes
Ca(2) OW(1) . . 2.509(3) yes
Ca(2) O(4) . . 2.511(3) yes
Ca(2) O(7) . . 2.435(2) yes
Ca(2) O(2) . 1_554 2.486(2) yes
Ca(2) O(8) . 1_554 2.449(2) yes
Ca(2) O(10) . 1_554 2.501(3) yes
Ca(2) Cl . 1_454 2.7610(10) yes
O(2) O(3) . . 2.382(2) no
O(2) O(4) . . 2.420(3) no
O(2) O(5) . 1_565 2.403(3) no
O(3) O(4) . . 2.443(3) no
O(3) O(5) . 1_565 2.417(2) no
O(4) O(5) . 1_565 2.351(4) no
O(5) O(6) . . 2.455(4) no
O(5) O(7) . . 2.398(3) no
O(5) O(8) . 1_545 2.398(3) no
O(6) O(7) . . 2.399(2) no
O(6) O(8) . 1_545 2.370(2) no
O(7) O(8) . 1_545 2.426(2) no
O(9) O(4) . 1_545 2.424(3) no
O(9) O(8) . 1_544 2.316(2) no
O(9) O(10) . 1_554 2.419(3) no
O(4) O(8) 1_545 1_544 2.361(3) no
O(4) O(10) 1_545 1_554 2.434(2) no
O(8) O(10) 1_544 1_554 2.427(4) no
O(9) O(3) . 1_545 2.373(3) no
O(9) O(6) . 1_655 2.406(3) no
O(3) O(6) 1_545 1_655 2.292(3) no
O(2) O(7) . . 2.421(4) no
O(2) O(10) . . 2.279(2) no
O(7) O(10) . . 2.401(3) no
O(5) OW(1) . 1_445 3.621(3) no
O(5) O(4) . 1_545 2.351(4) no
O(5) O(9) . 1_455 2.848(3) no
O(5) Cl . 1_454 3.509(2) no
OW(1) O(3) 1_445 1_444 3.355(3) no
OW(1) O(4) 1_445 1_545 3.414(3) no
OW(1) O(8) 1_445 1_444 3.153(3) no
OW(1) O(9) 1_445 1_455 3.038(4) no
O(3) O(6) 1_444 1_554 2.292(3) no
O(3) O(8) 1_444 1_444 2.679(4) no
O(3) Cl 1_444 1_454 5.354(3) no
O(4) O(6) 1_545 1_554 3.022(2) no
O(6) Cl 1_554 1_454 3.813(3) no
O(8) O(9) 1_444 1_455 2.316(2) no
O(8) Cl 1_444 1_454 3.837(2) no
O(9) Cl 1_455 1_454 3.292(2) no
OW(1) O(2) . 1_554 3.153(3) no
OW(1) O(8) . 1_554 3.153(3) no
OW(1) O(10) . 1_554 3.130(3) no
O(4) O(7) . . 2.917(2) no
O(4) O(8) . 1_554 2.361(3) no
O(4) Cl . 1_454 4.029(2) no
O(7) Cl . 1_454 3.370(2) no
O(2) O(8) 1_554 1_554 2.731(4) no
O(2) O(10) 1_554 1_554 2.279(2) no
O(2) Cl 1_554 1_454 3.294(2) no
O(10) Cl 1_554 1_454 3.397(2) no
OW(1) H(1) . . 0.97(5) no
OW(1) H(2) . . 0.99(2) no
H(1) H(2) . . 1.62(6) no
OW(1) Cl . 1_554 3.3130(10) no
OW(1) Cl . . 3.1950(10) no
H(1) Cl . 1_554 2.51(6) no
H(2) Cl . . 2.33(3) no
